data_4024040
loop_
_publ_author_name
'Ahmad Basheer'
'Hiroshi Yamataka'
'Salai Cheettu Ammal'
'Zvi Rappoport'

_publ_section_title
;
 Enols of Substituted Cyanomalonamides
;
_journal_name_full 'Journal of Organic Chemistry'
_journal_page_first 5297
_journal_page_last 5312
_journal_paper_doi 10.1021/jo070877h
_journal_volume 72
_journal_year 2007
_chemical_formula_moiety 'C25 H17 F5 N3 O2'
_chemical_formula_sum 'C25 H17 F5 N3 O2'
_chemical_formula_weight 486.42
_chemical_name_systematic
; 
 ? 
;
_space_group_IT_number 13
_symmetry_cell_setting monoclinic
_symmetry_space_group_name_Hall '-P 2yc'
_symmetry_space_group_name_H-M 'P 1 2/c 1'
_atom_sites_solution_hydrogens geom
_atom_sites_solution_primary direct
_atom_sites_solution_secondary difmap
_audit_creation_method SHELXL-97
_cell_angle_alpha 90.000(5)
_cell_angle_beta 106.869(5)
_cell_angle_gamma 90.000(5)
_cell_formula_units_Z 4
_cell_length_a 16.123(5)
_cell_length_b 7.045(5)
_cell_length_c 21.453(5)
_cell_measurement_reflns_used 1515
_cell_measurement_temperature 295(2)
_cell_measurement_theta_max 21.80
_cell_measurement_theta_min 2.64
_cell_volume 2331.9(19)
_computing_cell_refinement 'Bruker SMART'
_computing_data_collection 'Bruker SMART'
_computing_data_reduction 'Bruker SAINT'
_computing_molecular_graphics 'Bruker SHELXTL'
_computing_publication_material 'Bruker SHELXTL'
_computing_structure_refinement 'SHELXL-97 (Sheldrick, 1997)'
_computing_structure_solution 'SHELXS-97 (Sheldrick, 1990)'
_diffrn_ambient_temperature 295(2)
_diffrn_measured_fraction_theta_full 0.999
_diffrn_measured_fraction_theta_max 0.999
_diffrn_measurement_device_type 'CCD area detector'
_diffrn_measurement_method 'phi and omega scans'
_diffrn_radiation_monochromator graphite
_diffrn_radiation_source 'fine-focus sealed tube'
_diffrn_radiation_type MoK\a
_diffrn_radiation_wavelength 0.71069
_diffrn_reflns_av_R_equivalents 0.1145
_diffrn_reflns_av_sigmaI/netI 0.1138
_diffrn_reflns_limit_h_max 19
_diffrn_reflns_limit_h_min -19
_diffrn_reflns_limit_k_max 8
_diffrn_reflns_limit_k_min -8
_diffrn_reflns_limit_l_max 25
_diffrn_reflns_limit_l_min -25
_diffrn_reflns_number 19221
_diffrn_reflns_theta_full 25.00
_diffrn_reflns_theta_max 25.00
_diffrn_reflns_theta_min 1.98
_exptl_absorpt_coefficient_mu 0.117
_exptl_absorpt_correction_T_max 0.9862
_exptl_absorpt_correction_T_min 0.9793
_exptl_absorpt_correction_type none
_exptl_crystal_colour colorless
_exptl_crystal_density_diffrn 1.385
_exptl_crystal_density_method 'not measured'
_exptl_crystal_description rod
_exptl_crystal_F_000 996
_exptl_crystal_size_max 0.18
_exptl_crystal_size_mid 0.17
_exptl_crystal_size_min 0.12
_refine_diff_density_max 0.141
_refine_diff_density_min -0.261
_refine_diff_density_rms 0.037
_refine_ls_extinction_method none
_refine_ls_goodness_of_fit_ref 1.063
_refine_ls_hydrogen_treatment mixed
_refine_ls_matrix_type full
_refine_ls_number_parameters 328
_refine_ls_number_reflns 4109
_refine_ls_number_restraints 0
_refine_ls_restrained_S_all 1.063
_refine_ls_R_factor_all 0.1907
_refine_ls_R_factor_gt 0.1026
_refine_ls_shift/su_max 0.014
_refine_ls_shift/su_mean 0.002
_refine_ls_structure_factor_coef Fsqd
_refine_ls_weighting_details 'calc w=1/[\s^2^(Fo^2^)+(0.0652P)^2^+1.6390P] where P=(Fo^2^+2Fc^2^)/3'
_refine_ls_weighting_scheme calc
_refine_ls_wR_factor_gt 0.1994
_refine_ls_wR_factor_ref 0.2384
_reflns_number_gt 2169
_reflns_number_total 4109
_reflns_threshold_expression >2sigma(I)
_cod_data_source_file jo070877hsi20070426_020016.cif
_cod_data_source_block bashir1m
_cod_depositor_comments
;
The following automatic conversions were performed:
'_symmetry_cell_setting' value 'Monoclinic' changed to 'monoclinic'
according to '/home/saulius/struct/CIF-dictionaries/cif_core.dic'
dictionary named 'cif_core.dic' version 2.4.1 from 2010-06-29.

Automatic conversion script
Id: cif_fix_enum 1527 2010-12-29 10:47:43Z saulius 
;
_cod_original_sg_symbol_H-M 'P 2/c'
_cod_database_code 4024040

loop_
_symmetry_equiv_pos_as_xyz
'x, y, z'
'-x, y, -z+1/2'
'-x, -y, -z'
'x, -y, z-1/2'

loop_
_atom_site_label
_atom_site_type_symbol
_atom_site_fract_x
_atom_site_fract_y
_atom_site_fract_z
_atom_site_U_iso_or_equiv
_atom_site_adp_type
_atom_site_occupancy
_atom_site_symmetry_multiplicity
_atom_site_calc_flag
_atom_site_refinement_flags
_atom_site_disorder_assembly
_atom_site_disorder_group
C1 C 0.4270(3) 0.2795(6) 0.4324(2) 0.0527(12) Uani 1 1 d . . .
C2 C 0.4207(3) 0.2981(7) 0.3657(2) 0.0504(12) Uani 1 1 d . . .
C3 C 0.3369(3) 0.3092(7) 0.3207(2) 0.0569(13) Uani 1 1 d . . .
C4 C 0.4948(3) 0.3031(7) 0.3431(2) 0.0504(12) Uani 1 1 d . . .
C5 C 0.2435(3) 0.3343(8) 0.2100(2) 0.0568(13) Uani 1 1 d . . .
C6 C 0.2167(4) 0.4958(9) 0.1749(3) 0.0714(15) Uani 1 1 d . . .
C7 C 0.1373(4) 0.5068(9) 0.1282(3) 0.0791(17) Uani 1 1 d . . .
C8 C 0.0846(4) 0.3547(10) 0.1165(3) 0.0762(17) Uani 1 1 d . . .
C9 C 0.1089(4) 0.1916(10) 0.1508(3) 0.0795(17) Uani 1 1 d . . .
C10 C 0.1890(3) 0.1831(9) 0.1965(3) 0.0675(15) Uani 1 1 d . . .
C11 C 0.5265(3) 0.2363(6) 0.5455(2) 0.0498(12) Uani 1 1 d . . .
C12 C 0.4667(4) 0.2301(7) 0.5807(2) 0.0685(15) Uani 1 1 d . . .
H12 H 0.4077 0.2424 0.5599 0.082 Uiso 1 1 calc R . .
C13 C 0.4962(5) 0.2053(8) 0.6472(3) 0.0838(18) Uani 1 1 d . . .
H13 H 0.4562 0.2006 0.6708 0.101 Uiso 1 1 calc R . .
C14 C 0.5816(5) 0.1876(8) 0.6793(3) 0.0836(18) Uani 1 1 d . . .
H14 H 0.5999 0.1715 0.7242 0.100 Uiso 1 1 calc R . .
C15 C 0.6401(4) 0.1940(8) 0.6445(3) 0.0803(17) Uani 1 1 d . . .
H15 H 0.6989 0.1829 0.6660 0.096 Uiso 1 1 calc R . .
C16 C 0.6132(3) 0.2166(7) 0.5782(2) 0.0638(14) Uani 1 1 d . . .
H16 H 0.6538 0.2186 0.5551 0.077 Uiso 1 1 calc R . .
C17 C 0.2730(4) 0.8600(14) 0.5580(3) 0.096(2) Uani 1 1 d . . .
H17 H 0.3215 0.8885 0.5925 0.116 Uiso 1 1 calc R . .
C18 C 0.2592(5) 0.6824(13) 0.5368(4) 0.104(2) Uani 1 1 d . . .
H18 H 0.2974 0.5871 0.5571 0.125 Uiso 1 1 calc R . .
C19 C 0.1891(7) 0.6388(14) 0.4852(5) 0.127(3) Uani 1 1 d . . .
H19 H 0.1804 0.5149 0.4697 0.153 Uiso 1 1 calc R . .
C20 C 0.1323(7) 0.778(2) 0.4568(5) 0.163(5) Uani 1 1 d . . .
H20 H 0.0838 0.7503 0.4222 0.196 Uiso 1 1 calc R . .
C21 C 0.1481(6) 0.957(2) 0.4801(6) 0.173(5) Uani 1 1 d . . .
H21 H 0.1098 1.0536 0.4613 0.208 Uiso 1 1 calc R . .
C22 C 0.2187(5) 0.9962(12) 0.5304(5) 0.128(3) Uani 1 1 d . . .
H22 H 0.2290 1.1201 0.5457 0.154 Uiso 1 1 calc R . .
C23 C 0.0410(6) 0.4062(16) 0.2700(5) 0.146(4) Uani 1 1 d . . .
H23 H 0.0687 0.2918 0.2845 0.175 Uiso 1 1 calc R . .
C24 C 0.0818(6) 0.568(2) 0.2888(5) 0.141(4) Uani 1 1 d . . .
H24 H 0.1387 0.5673 0.3155 0.169 Uiso 1 1 calc R . .
C25 C 0.0414(6) 0.7349(15) 0.2695(5) 0.146(3) Uani 1 1 d . . .
H25 H 0.0702 0.8489 0.2828 0.175 Uiso 1 1 calc R . .
F1 F 0.2694(2) 0.6452(5) 0.18404(19) 0.1161(14) Uani 1 1 d . . .
F2 F 0.1141(3) 0.6639(6) 0.0942(2) 0.1344(16) Uani 1 1 d . . .
F3 F 0.0073(2) 0.3640(6) 0.07184(17) 0.1134(14) Uani 1 1 d . . .
F4 F 0.0562(2) 0.0426(6) 0.1396(2) 0.1286(15) Uani 1 1 d . . .
F5 F 0.2116(2) 0.0194(5) 0.22933(18) 0.1091(13) Uani 1 1 d . . .
N1 N 0.5042(3) 0.2610(6) 0.47723(19) 0.0541(11) Uani 1 1 d . . .
H1N1 H 0.543(3) 0.264(6) 0.4640(19) 0.031(13) Uiso 1 1 d . . .
N2 N 0.5538(3) 0.3091(7) 0.3243(2) 0.0761(14) Uani 1 1 d . . .
N3 N 0.3266(3) 0.3226(7) 0.2565(2) 0.0621(13) Uani 1 1 d . . .
H1N3 H 0.367(3) 0.330(6) 0.244(2) 0.053(16) Uiso 1 1 d . . .
O1 O 0.3591(2) 0.2793(5) 0.45141(17) 0.0730(11) Uani 1 1 d . . .
H1O1 H 0.304(4) 0.297(7) 0.400(3) 0.095(17) Uiso 1 1 d . . .
O2 O 0.2696(2) 0.3071(6) 0.34004(18) 0.0781(12) Uani 1 1 d . . .

loop_
_atom_site_aniso_label
_atom_site_aniso_U_11
_atom_site_aniso_U_22
_atom_site_aniso_U_33
_atom_site_aniso_U_23
_atom_site_aniso_U_13
_atom_site_aniso_U_12
C1 0.046(3) 0.054(3) 0.057(3) -0.006(3) 0.013(3) 0.001(2)
C2 0.047(3) 0.064(3) 0.040(3) -0.003(2) 0.011(2) 0.002(2)
C3 0.050(3) 0.072(4) 0.048(3) -0.001(3) 0.015(3) 0.008(3)
C4 0.046(3) 0.067(3) 0.030(3) -0.001(2) -0.001(2) 0.005(3)
C5 0.046(3) 0.075(4) 0.051(3) -0.006(3) 0.017(3) 0.005(3)
C6 0.068(4) 0.076(4) 0.067(4) -0.003(3) 0.015(3) 0.000(3)
C7 0.077(4) 0.082(4) 0.061(4) 0.012(3) -0.005(3) 0.022(4)
C8 0.055(3) 0.111(5) 0.051(4) -0.005(3) -0.003(3) 0.014(4)
C9 0.056(3) 0.099(5) 0.075(4) -0.003(4) 0.004(3) -0.012(3)
C10 0.058(3) 0.079(4) 0.061(4) 0.007(3) 0.011(3) 0.010(3)
C11 0.067(3) 0.039(3) 0.040(3) -0.002(2) 0.011(2) -0.001(2)
C12 0.080(4) 0.082(4) 0.043(3) -0.002(3) 0.018(3) -0.005(3)
C13 0.111(5) 0.091(5) 0.057(4) -0.005(3) 0.037(4) -0.006(4)
C14 0.113(5) 0.087(4) 0.042(3) 0.004(3) 0.009(4) -0.008(4)
C15 0.085(4) 0.090(4) 0.055(4) 0.010(3) 0.004(3) -0.003(3)
C16 0.073(4) 0.069(4) 0.045(3) 0.011(3) 0.011(3) 0.005(3)
C17 0.069(4) 0.139(7) 0.078(5) 0.011(5) 0.015(4) 0.005(5)
C18 0.089(5) 0.117(7) 0.119(7) 0.040(5) 0.053(5) 0.019(5)
C19 0.127(7) 0.152(9) 0.111(8) -0.031(6) 0.047(6) -0.050(7)
C20 0.114(8) 0.251(16) 0.092(7) 0.019(9) -0.022(6) -0.038(10)
C21 0.094(7) 0.205(12) 0.180(11) 0.064(9) -0.021(7) 0.027(8)
C22 0.092(5) 0.130(7) 0.153(8) -0.003(6) 0.020(6) 0.018(5)
C23 0.159(11) 0.182(9) 0.123(11) 0.006(8) 0.084(9) 0.034(7)
C24 0.090(6) 0.232(14) 0.105(7) -0.016(9) 0.035(5) 0.019(7)
C25 0.127(8) 0.167(9) 0.146(10) -0.028(8) 0.042(7) -0.031(6)
F1 0.111(3) 0.093(3) 0.117(3) 0.013(2) -0.010(2) -0.016(2)
F2 0.128(3) 0.111(3) 0.129(3) 0.039(3) -0.019(3) 0.024(2)
F3 0.063(2) 0.169(4) 0.083(3) 0.004(2) -0.0197(19) 0.016(2)
F4 0.088(2) 0.139(4) 0.127(3) 0.009(3) -0.020(2) -0.040(2)
F5 0.091(2) 0.096(3) 0.113(3) 0.025(2) -0.011(2) -0.009(2)
N1 0.054(3) 0.067(3) 0.042(3) 0.000(2) 0.016(2) -0.001(2)
N2 0.041(2) 0.139(4) 0.043(3) 0.006(3) 0.005(2) 0.002(3)
N3 0.037(2) 0.101(4) 0.047(3) 0.000(2) 0.010(2) 0.005(2)
O1 0.058(2) 0.114(3) 0.048(2) 0.004(2) 0.0168(19) 0.005(2)
O2 0.046(2) 0.131(3) 0.057(2) -0.004(2) 0.0153(19) 0.005(2)

loop_
_atom_type_symbol
_atom_type_description
_atom_type_scat_dispersion_real
_atom_type_scat_dispersion_imag
_atom_type_scat_source
C C 0.0033 0.0016 'International Tables Vol C Tables 4.2.6.8 and 6.1.1.4'
H H 0.0000 0.0000 'International Tables Vol C Tables 4.2.6.8 and 6.1.1.4'
N N 0.0061 0.0033 'International Tables Vol C Tables 4.2.6.8 and 6.1.1.4'
O O 0.0106 0.0060 'International Tables Vol C Tables 4.2.6.8 and 6.1.1.4'
F F 0.0171 0.0103 'International Tables Vol C Tables 4.2.6.8 and 6.1.1.4'

loop_
_geom_angle_atom_site_label_1
_geom_angle_atom_site_label_2
_geom_angle_atom_site_label_3
_geom_angle
_geom_angle_site_symmetry_1
_geom_angle_site_symmetry_3
_geom_angle_publ_flag
O1 C1 N1 118.4(5) . . ?
O1 C1 C2 120.6(4) . . ?
N1 C1 C2 120.9(4) . . ?
C1 C2 C3 118.0(4) . . ?
C1 C2 C4 122.1(4) . . ?
C3 C2 C4 119.9(4) . . ?
O2 C3 N3 118.2(5) . . ?
O2 C3 C2 120.9(4) . . ?
N3 C3 C2 120.9(4) . . ?
N2 C4 C2 179.0(5) . . ?
C10 C5 C6 117.1(5) . . ?
C10 C5 N3 121.6(5) . . ?
C6 C5 N3 121.3(5) . . ?
F1 C6 C5 119.5(5) . . ?
F1 C6 C7 118.7(6) . . ?
C5 C6 C7 121.7(6) . . ?
F2 C7 C8 120.2(6) . . ?
F2 C7 C6 120.2(6) . . ?
C8 C7 C6 119.6(6) . . ?
F3 C8 C7 120.1(6) . . ?
F3 C8 C9 119.5(6) . . ?
C7 C8 C9 120.4(5) . . ?
F4 C9 C8 120.1(5) . . ?
F4 C9 C10 120.9(6) . . ?
C8 C9 C10 119.0(6) . . ?
F5 C10 C5 120.1(5) . . ?
F5 C10 C9 117.7(5) . . ?
C5 C10 C9 122.2(6) . . ?
C16 C11 C12 118.8(5) . . ?
C16 C11 N1 117.1(5) . . ?
C12 C11 N1 124.1(5) . . ?
C13 C12 C11 118.8(5) . . ?
C13 C12 H12 120.6 . . ?
C11 C12 H12 120.6 . . ?
C14 C13 C12 122.2(6) . . ?
C14 C13 H13 118.9 . . ?
C12 C13 H13 118.9 . . ?
C13 C14 C15 118.8(6) . . ?
C13 C14 H14 120.6 . . ?
C15 C14 H14 120.6 . . ?
C14 C15 C16 120.7(6) . . ?
C14 C15 H15 119.6 . . ?
C16 C15 H15 119.6 . . ?
C15 C16 C11 120.6(5) . . ?
C15 C16 H16 119.7 . . ?
C11 C16 H16 119.7 . . ?
C22 C17 C18 120.6(8) . . ?
C22 C17 H17 119.7 . . ?
C18 C17 H17 119.7 . . ?
C17 C18 C19 120.4(8) . . ?
C17 C18 H18 119.8 . . ?
C19 C18 H18 119.8 . . ?
C20 C19 C18 119.5(10) . . ?
C20 C19 H19 120.2 . . ?
C18 C19 H19 120.2 . . ?
C19 C20 C21 118.5(10) . . ?
C19 C20 H20 120.8 . . ?
C21 C20 H20 120.8 . . ?
C22 C21 C20 120.7(10) . . ?
C22 C21 H21 119.6 . . ?
C20 C21 H21 119.6 . . ?
C17 C22 C21 120.3(9) . . ?
C17 C22 H22 119.9 . . ?
C21 C22 H22 119.9 . . ?
C24 C23 C23 120.2(7) . 2 ?
C24 C23 H23 119.9 . . ?
C23 C23 H23 119.9 2 . ?
C23 C24 C25 120.3(11) . . ?
C23 C24 H24 119.8 . . ?
C25 C24 H24 119.8 . . ?
C24 C25 C25 119.4(7) . 2 ?
C24 C25 H25 120.3 . . ?
C25 C25 H25 120.3 2 . ?
C1 N1 C11 131.2(5) . . ?
C1 N1 H1N1 115(3) . . ?
C11 N1 H1N1 114(3) . . ?
C3 N3 C5 122.4(4) . . ?
C3 N3 H1N3 119(3) . . ?
C5 N3 H1N3 118(3) . . ?
C1 O1 H1O1 101(2) . . ?
H1O1 O2 C3 100(2) . . ?
H1O1 O2 H1O1 0(5) . . ?
C3 O2 H1O1 100(2) . . ?

loop_
_geom_bond_atom_site_label_1
_geom_bond_atom_site_label_2
_geom_bond_distance
_geom_bond_site_symmetry_2
_geom_bond_publ_flag
C1 O1 1.273(5) . ?
C1 N1 1.341(6) . ?
C1 C2 1.412(6) . ?
C2 C3 1.417(6) . ?
C2 C4 1.413(7) . ?
C3 O2 1.270(5) . ?
C3 N3 1.342(6) . ?
C4 N2 1.137(5) . ?
C5 C10 1.357(7) . ?
C5 C6 1.363(7) . ?
C5 N3 1.422(6) . ?
C6 F1 1.330(6) . ?
C6 C7 1.380(7) . ?
C7 F2 1.318(6) . ?
C7 C8 1.345(8) . ?
C8 F3 1.336(6) . ?
C8 C9 1.359(8) . ?
C9 F4 1.328(6) . ?
C9 C10 1.377(7) . ?
C10 F5 1.346(6) . ?
C11 C16 1.377(6) . ?
C11 C12 1.387(6) . ?
C11 N1 1.414(6) . ?
C12 C13 1.376(7) . ?
C12 H12 0.9300 . ?
C13 C14 1.354(8) . ?
C13 H13 0.9300 . ?
C14 C15 1.363(8) . ?
C14 H14 0.9300 . ?
C15 C16 1.370(7) . ?
C15 H15 0.9300 . ?
C16 H16 0.9300 . ?
C17 C22 1.318(9) . ?
C17 C18 1.328(9) . ?
C17 H17 0.9300 . ?
C18 C19 1.367(11) . ?
C18 H18 0.9300 . ?
C19 C20 1.357(12) . ?
C19 H19 0.9300 . ?
C20 C21 1.354(14) . ?
C20 H20 0.9300 . ?
C21 C22 1.351(12) . ?
C21 H21 0.9300 . ?
C22 H22 0.9300 . ?
C23 C24 1.321(12) . ?
C23 C23 1.351(19) 2 ?
C23 H23 0.9300 . ?
C24 C25 1.348(12) . ?
C24 H24 0.9300 . ?
C25 C25 1.355(17) 2 ?
C25 H25 0.9300 . ?
N1 H1N1 0.76(4) . ?
N3 H1N3 0.78(4) . ?
O1 H1O1 1.20(6) . ?
O2 H1O1 1.25(6) . ?
O2 H1O1 1.25(6) . ?

loop_
_geom_hbond_atom_site_label_D
_geom_hbond_atom_site_label_H
_geom_hbond_atom_site_label_A
_geom_hbond_distance_DH
_geom_hbond_distance_HA
_geom_hbond_distance_DA
_geom_hbond_angle_DHA
_geom_hbond_site_symmetry_A
O1 H1O1 O2 1.20(6) 1.25(6) 2.414(5) 160(5) .
N3 H1N3 N2 0.78(4) 2.20(5) 2.945(6) 158(5) 2_655
